data_2219928
loop_
_publ_author_name
'Wu, Huilu'
'Ying, Wei'
'Wang, Kaitong'
'Huang, Xingcai'
'Li, Ke'

_publ_section_title
;
 Acrylato[tris(1-methyl-1<i>H</i>-benzimidazol-2-ylmethyl)amine]cobalt(II)
 perchlorate--dimethylformamide--methanol (2/2/3)
;
_journal_coeditor_code LH2706
_journal_issue 11
_journal_name_full 'Acta Crystallographica Section E'
_journal_page_first m1396
_journal_paper_doi 10.1107/S1600536808032595
_journal_volume 64
_journal_year 2008
_chemical_formula_iupac '[Co (C3 H3 O2) (C27 H27 N7)] Cl O4, C3 H7 N O, 1.5C H4 O'
_chemical_formula_moiety 'C30 H30 Co N7 O2 +, Cl O4 -, C3 H7 N O, 1.5(C H4 O)'
_chemical_formula_sum 'C34.5 H43 Cl Co N8 O8.5'
_chemical_formula_weight 800.15
_chemical_name_systematic
;
Acrylato[tris(1-methyl-1H-benzimidazol-2-ylmethyl)amine]cobalt(II)
perchlorate--dimethylformamide--methanol (2/2/3)
;
_space_group_IT_number 2
_symmetry_cell_setting triclinic
_symmetry_space_group_name_Hall '-P 1'
_symmetry_space_group_name_H-M 'P -1'
_atom_sites_solution_hydrogens geom
_atom_sites_solution_primary direct
_atom_sites_solution_secondary difmap
_cell_angle_alpha 108.4430(10)
_cell_angle_beta 110.7380(10)
_cell_angle_gamma 100.2780(10)
_cell_formula_units_Z 2
_cell_length_a 11.3398(3)
_cell_length_b 13.9507(4)
_cell_length_c 14.4270(5)
_cell_measurement_reflns_used 7032
_cell_measurement_temperature 153(2)
_cell_measurement_theta_max 25.50
_cell_measurement_theta_min 3.03
_cell_volume 1913.24(10)
_computing_cell_refinement 'RAPID-AUTO (Rigaku/MSC, 2004)'
_computing_data_collection 'RAPID-AUTO (Rigaku/MSC, 2004)'
_computing_data_reduction 'RAPID-AUTO (Rigaku/MSC, 2004)'
_computing_molecular_graphics 'SHELXTL (Sheldrick, 2008)'
_computing_publication_material 'SHELXTL (Sheldrick, 2008) and PLATON (Spek, 2003)'
_computing_structure_refinement 'SHELXL97 (Sheldrick, 2008)'
_computing_structure_solution 'SHELXS97 (Sheldrick, 2008)'
_diffrn_ambient_temperature 153(2)
_diffrn_measured_fraction_theta_full 0.988
_diffrn_measured_fraction_theta_max 0.988
_diffrn_measurement_device_type 'Rigaku R-AXIS Spider'
_diffrn_measurement_method \w
_diffrn_radiation_monochromator graphite
_diffrn_radiation_source 'Rotating Anode'
_diffrn_radiation_type MoK\a
_diffrn_radiation_wavelength 0.71073
_diffrn_reflns_av_R_equivalents 0.0204
_diffrn_reflns_av_sigmaI/netI 0.0269
_diffrn_reflns_limit_h_max 13
_diffrn_reflns_limit_h_min -13
_diffrn_reflns_limit_k_max 16
_diffrn_reflns_limit_k_min -15
_diffrn_reflns_limit_l_max 17
_diffrn_reflns_limit_l_min -17
_diffrn_reflns_number 15711
_diffrn_reflns_theta_full 25.50
_diffrn_reflns_theta_max 25.50
_diffrn_reflns_theta_min 3.03
_diffrn_standards_decay_% 0
_diffrn_standards_interval_count 0
_diffrn_standards_interval_time 0
_diffrn_standards_number 0
_exptl_absorpt_coefficient_mu 0.580
_exptl_absorpt_correction_T_max 0.8639
_exptl_absorpt_correction_T_min 0.8229
_exptl_absorpt_correction_type multi-scan
_exptl_absorpt_process_details '(ABSCOR; Higashi, 1995)'
_exptl_crystal_colour red
_exptl_crystal_density_diffrn 1.389
_exptl_crystal_density_method 'not measured'
_exptl_crystal_description block
_exptl_crystal_F_000 836
_exptl_crystal_size_max 0.35
_exptl_crystal_size_mid 0.32
_exptl_crystal_size_min 0.26
_refine_diff_density_max 1.257
_refine_diff_density_min -0.437
_refine_ls_extinction_method none
_refine_ls_goodness_of_fit_ref 1.067
_refine_ls_hydrogen_treatment constr
_refine_ls_matrix_type full
_refine_ls_number_parameters 519
_refine_ls_number_reflns 7032
_refine_ls_number_restraints 6
_refine_ls_restrained_S_all 1.067
_refine_ls_R_factor_all 0.0531
_refine_ls_R_factor_gt 0.0464
_refine_ls_shift/su_max 0.001
_refine_ls_shift/su_mean 0.000
_refine_ls_structure_factor_coef Fsqd
_refine_ls_weighting_details 'calc w=1/[\s^2^(Fo^2^)+(0.0954P)^2^+1.1776P] where P=(Fo^2^+2Fc^2^)/3'
_refine_ls_weighting_scheme calc
_refine_ls_wR_factor_gt 0.1412
_refine_ls_wR_factor_ref 0.1474
_reflns_number_gt 6085
_reflns_number_total 7032
_reflns_threshold_expression I>2\s(I)
_cod_data_source_file lh2706.cif
_cod_data_source_block I
_cod_depositor_comments
;
The following automatic conversions were performed:
'_symmetry_cell_setting' value 'Triclinic' changed to 'triclinic'
according to '/home/saulius/struct/CIF-dictionaries/cif_core.dic'
dictionary named 'cif_core.dic' version 2.4.1 from 2010-06-29.

Automatic conversion script
Id: cif_fix_enum 1527 2010-12-29 10:47:43Z saulius 

The following automatic conversions were performed:

'_symmetry_cell_setting' value 'Triclinic' changed to 'triclinic'
according to /home/saulius/struct/CIF-dictionaries/cif_core.dic
dictionary named 'cif_core.dic' version 2.4.1 from 2010-06-29.

Automatic conversion script
Id: cif_fix_values 1715 2011-07-08 13:25:40Z adriana 
;
_cod_original_formula_sum 'C34.50 H43 Cl Co N8 O8.50'
_cod_database_code 2219928
_cod_database_fobs_code 2219928

loop_
_symmetry_equiv_pos_as_xyz
'x, y, z'
'-x, -y, -z'

loop_
_atom_site_type_symbol
_atom_site_label
_atom_site_fract_x
_atom_site_fract_y
_atom_site_fract_z
_atom_site_U_iso_or_equiv
_atom_site_adp_type
_atom_site_calc_flag
_atom_site_refinement_flags
_atom_site_occupancy
_atom_site_disorder_assembly
_atom_site_disorder_group
Co Co 0.85373(3) 0.66082(3) 0.32233(3) 0.02259(13) Uani d . 1 . .
Cl Cl 0.39694(7) 0.32230(6) 0.32447(6) 0.03835(19) Uani d . 1 . .
O O1 0.9876(2) 0.71250(18) 0.27486(15) 0.0330(7) Uani d PD 0.901(5) A 1
O O2 0.9039(2) 0.56682(14) 0.12161(16) 0.0361(7) Uani d PD 0.901(5) A 1
O O1' 0.932(2) 0.6236(16) 0.2363(16) 0.044(7) Uani d PD 0.099(5) A 2
O O2' 0.986(3) 0.7549(7) 0.218(3) 0.13(2) Uani d PD 0.099(5) A 2
O O3 0.3275(3) 0.3884(3) 0.2891(3) 0.0793(10) Uani d . 1 . .
O O4 0.3064(3) 0.2197(2) 0.2890(2) 0.0725(8) Uani d . 1 . .
O O5 0.4629(2) 0.3703(2) 0.4417(2) 0.0591(7) Uani d . 1 . .
O O6 0.4972(2) 0.3160(2) 0.28583(19) 0.0499(6) Uani d . 1 . .
O O7 1.6359(3) 1.0565(2) 0.7244(3) 0.0626(7) Uani d . 1 . .
O O8 0.4466(2) 0.78673(17) 0.33218(19) 0.0411(5) Uani d . 1 . .
H H8O 0.4266 0.8330 0.3098 0.049 Uiso calc R 1 . .
N N1 0.9381(2) 0.79702(17) 0.46404(16) 0.0234(4) Uani d . 1 A .
N N2 0.9256(2) 0.91605(17) 0.60230(17) 0.0261(5) Uani d . 1 . .
N N3 0.6689(2) 0.64681(16) 0.21381(16) 0.0240(4) Uani d . 1 A .
N N4 0.4473(2) 0.58321(17) 0.14350(17) 0.0259(5) Uani d . 1 . .
N N5 0.8638(2) 0.52411(17) 0.34938(17) 0.0263(5) Uani d . 1 A .
N N6 0.8178(2) 0.41123(19) 0.42099(18) 0.0301(5) Uani d . 1 . .
N N7 0.7151(2) 0.64080(17) 0.40828(17) 0.0238(4) Uani d . 1 A .
N N10 1.5434(3) 1.0109(2) 0.8268(3) 0.0549(8) Uani d . 1 . .
C C1 0.7256(2) 0.7501(2) 0.4742(2) 0.0272(5) Uani d . 1 . .
H H1A 0.7061 0.7509 0.5360 0.033 Uiso calc R 1 A .
H H1B 0.6607 0.7750 0.4293 0.033 Uiso calc R 1 . .
C C2 0.8638(2) 0.8210(2) 0.5149(2) 0.0241(5) Uani d . 1 A .
C C3 0.8707(3) 0.9685(2) 0.6741(2) 0.0366(7) Uani d . 1 . .
H H3A 0.7731 0.9378 0.6375 0.044 Uiso calc R 1 . .
H H3B 0.8970 1.0453 0.6917 0.044 Uiso calc R 1 . .
H H3C 0.9051 0.9577 0.7413 0.044 Uiso calc R 1 . .
C C4 1.0501(3) 0.9576(2) 0.6089(2) 0.0269(5) Uani d . 1 A .
C C5 1.1554(3) 1.0522(2) 0.6819(2) 0.0345(6) Uani d . 1 . .
H H5 1.1500 1.1030 0.7409 0.041 Uiso calc R 1 . .
C C6 1.2672(3) 1.0684(2) 0.6645(2) 0.0373(7) Uani d . 1 . .
H H6 1.3411 1.1318 0.7131 0.045 Uiso calc R 1 . .
C C7 1.2759(3) 0.9943(2) 0.5770(3) 0.0360(6) Uani d . 1 . .
H H7 1.3548 1.0088 0.5674 0.043 Uiso calc R 1 . .
C C8 1.1712(3) 0.9002(2) 0.5046(2) 0.0283(6) Uani d . 1 A .
H H8 1.1770 0.8496 0.4456 0.034 Uiso calc R 1 . .
C C9 1.0573(2) 0.8826(2) 0.5214(2) 0.0238(5) Uani d . 1 . .
C C10 0.5791(2) 0.5790(2) 0.3218(2) 0.0260(5) Uani d . 1 . .
H H10A 0.5129 0.5983 0.3475 0.031 Uiso calc R 1 A .
H H10B 0.5637 0.5015 0.3013 0.031 Uiso calc R 1 . .
C C11 0.5648(2) 0.60425(19) 0.2267(2) 0.0240(5) Uani d . 1 A .
C C12 0.3149(3) 0.5384(2) 0.1345(2) 0.0318(6) Uani d . 1 . .
H H12A 0.3172 0.4867 0.1673 0.038 Uiso calc R 1 . .
H H12B 0.2503 0.5025 0.0576 0.038 Uiso calc R 1 . .
H H12C 0.2885 0.5960 0.1726 0.038 Uiso calc R 1 . .
C C13 0.4752(3) 0.61622(19) 0.0702(2) 0.0256(5) Uani d . 1 A .
C C14 0.3922(3) 0.6132(2) -0.0293(2) 0.0308(6) Uani d . 1 . .
H H14 0.2978 0.5849 -0.0592 0.037 Uiso calc R 1 . .
C C15 0.4537(3) 0.6533(2) -0.0823(2) 0.0334(6) Uani d . 1 . .
H H15 0.4005 0.6532 -0.1501 0.040 Uiso calc R 1 . .
C C16 0.5937(3) 0.6943(2) -0.0384(2) 0.0332(6) Uani d . 1 . .
H H16 0.6326 0.7216 -0.0772 0.040 Uiso calc R 1 . .
C C17 0.6760(3) 0.6959(2) 0.0598(2) 0.0296(6) Uani d . 1 A .
H H17 0.7704 0.7231 0.0887 0.036 Uiso calc R 1 . .
C C18 0.6152(2) 0.65610(19) 0.11455(19) 0.0233(5) Uani d . 1 . .
C C19 0.7642(3) 0.5831(2) 0.4753(2) 0.0283(6) Uani d . 1 . .
H H19A 0.6911 0.5449 0.4859 0.034 Uiso calc R 1 A .
H H19B 0.8366 0.6338 0.5475 0.034 Uiso calc R 1 . .
C C20 0.8152(2) 0.5053(2) 0.4155(2) 0.0263(5) Uani d . 1 A .
C C21 0.7751(3) 0.3659(3) 0.4873(3) 0.0378(7) Uani d . 1 . .
H H21A 0.7347 0.4119 0.5237 0.045 Uiso calc R 1 . .
H H21B 0.8526 0.3613 0.5420 0.045 Uiso calc R 1 . .
H H21C 0.7096 0.2942 0.4404 0.045 Uiso calc R 1 . .
C C22 0.8701(3) 0.3637(2) 0.3524(2) 0.0312(6) Uani d . 1 A .
C C23 0.8903(3) 0.2653(2) 0.3241(2) 0.0393(7) Uani d . 1 . .
H H23 0.8661 0.2158 0.3521 0.047 Uiso calc R 1 . .
C C24 0.9470(3) 0.2433(3) 0.2537(3) 0.0450(8) Uani d . 1 . .
H H24 0.9626 0.1768 0.2324 0.054 Uiso calc R 1 . .
C C25 0.9826(3) 0.3152(3) 0.2123(2) 0.0429(8) Uani d . 1 . .
H H25 1.0239 0.2975 0.1652 0.051 Uiso calc R 1 . .
C C26 0.9593(3) 0.4119(2) 0.2381(2) 0.0342(6) Uani d . 1 A .
H H26 0.9823 0.4604 0.2087 0.041 Uiso calc R 1 . .
C C27 0.9011(3) 0.4354(2) 0.3086(2) 0.0283(6) Uani d . 1 . .
C C28 0.9799(2) 0.65979(16) 0.18204(15) 0.0300(6) Uani d D 1 . .
C C29 1.0710(3) 0.7152(3) 0.1482(3) 0.0325(8) Uani d P 0.901(5) A 1
H H29 1.1327 0.7843 0.1984 0.039 Uiso calc PR 0.901(5) A 1
C C29' 1.036(4) 0.643(5) 0.120(4) 0.055(11) Uani d P 0.099(5) A 2
H H29' 1.0652 0.5833 0.1212 0.066 Uiso calc PR 0.099(5) A 2
C C30 1.0707(4) 0.6743(3) 0.0539(3) 0.0543(9) Uani d . 1 . .
H H30A 1.0100 0.6053 0.0021 0.065 Uiso calc R 1 A 1
H H30B 1.1311 0.7133 0.0366 0.065 Uiso calc R 1 A 1
C C31 1.4675(7) 0.9251(4) 0.8413(5) 0.102(2) Uani d . 1 . .
H H31A 1.4460 0.8564 0.7820 0.122 Uiso calc R 1 . .
H H31B 1.3847 0.9373 0.8404 0.122 Uiso calc R 1 . .
H H31C 1.5208 0.9242 0.9110 0.122 Uiso calc R 1 . .
C C32 1.5733(5) 1.1192(3) 0.9011(4) 0.0640(11) Uani d . 1 . .
H H32A 1.6163 1.1692 0.8788 0.077 Uiso calc R 1 . .
H H32B 1.6334 1.1307 0.9748 0.077 Uiso calc R 1 . .
H H32C 1.4904 1.1312 0.9002 0.077 Uiso calc R 1 . .
C C33 1.5787(4) 0.9898(3) 0.7467(3) 0.0533(9) Uani d . 1 . .
H H33 1.5583 0.9167 0.7023 0.064 Uiso calc R 1 . .
C C34 0.3940(4) 0.7816(4) 0.4049(4) 0.0641(11) Uani d . 1 . .
H H34A 0.4298 0.7369 0.4403 0.077 Uiso calc R 1 . .
H H34B 0.2966 0.7505 0.3654 0.077 Uiso calc R 1 . .
H H34C 0.4186 0.8538 0.4600 0.077 Uiso calc R 1 . .
C C35 0.103(2) 0.0960(19) 0.008(2) 0.097(5) Uiso d PD 0.25 B 1
H H35A 0.1537 0.1582 0.0783 0.116 Uiso calc PR 0.25 B 1
H H35B 0.0371 0.0450 0.0143 0.116 Uiso calc PR 0.25 B 1
H H35C 0.0562 0.1191 -0.0477 0.116 Uiso calc PR 0.25 B 1
O O9 0.192(2) 0.0453(16) -0.0210(17) 0.119(6) Uiso d PD 0.25 B 1
H H9O 0.1654 -0.0198 -0.0342 0.143 Uiso calc PR 0.25 B 1
O O9' 0.0197(16) -0.0281(13) -0.0351(13) 0.103(5) Uiso d PD 0.25 C 2
H H9O' -0.0390 -0.0076 -0.0706 0.123 Uiso calc PR 0.25 C 2
C C35' 0.1498(19) 0.0451(19) 0.001(2) 0.097(5) Uiso d PD 0.25 C 2
H H35D 0.1991 0.0079 -0.0330 0.116 Uiso calc PR 0.25 C 2
H H35E 0.1986 0.0723 0.0804 0.116 Uiso calc PR 0.25 C 2
H H35F 0.1403 0.1049 -0.0192 0.116 Uiso calc PR 0.25 C 2

loop_
_atom_site_aniso_label
_atom_site_aniso_U_11
_atom_site_aniso_U_22
_atom_site_aniso_U_33
_atom_site_aniso_U_12
_atom_site_aniso_U_13
_atom_site_aniso_U_23
Co 0.0241(2) 0.0256(2) 0.01876(19) 0.00885(15) 0.01064(14) 0.00814(15)
Cl 0.0424(4) 0.0413(4) 0.0393(4) 0.0115(3) 0.0212(3) 0.0237(3)
O1 0.0313(11) 0.0420(16) 0.0238(12) 0.0071(10) 0.0163(9) 0.0093(10)
O2 0.0368(12) 0.0301(12) 0.0278(12) 0.0009(10) 0.0079(9) 0.0081(10)
O1' 0.047(13) 0.025(13) 0.070(17) 0.016(10) 0.028(12) 0.028(12)
O2' 0.041(16) 0.22(5) 0.034(18) -0.03(2) 0.002(13) 0.00(3)
O3 0.0489(15) 0.098(2) 0.131(3) 0.0352(16) 0.0395(17) 0.089(2)
O4 0.093(2) 0.0444(15) 0.0691(19) -0.0045(14) 0.0426(17) 0.0164(13)
O5 0.0536(14) 0.0789(18) 0.0389(13) 0.0181(13) 0.0253(11) 0.0135(13)
O6 0.0583(14) 0.0663(16) 0.0415(13) 0.0240(12) 0.0330(11) 0.0274(12)
O7 0.0648(16) 0.0669(17) 0.093(2) 0.0363(14) 0.0515(16) 0.0508(16)
O8 0.0404(11) 0.0401(12) 0.0503(13) 0.0156(10) 0.0258(10) 0.0196(10)
N1 0.0243(10) 0.0256(11) 0.0207(10) 0.0088(9) 0.0105(8) 0.0091(9)
N2 0.0313(11) 0.0252(11) 0.0237(11) 0.0114(9) 0.0145(9) 0.0085(9)
N3 0.0266(10) 0.0237(11) 0.0188(10) 0.0068(9) 0.0090(8) 0.0072(8)
N4 0.0244(10) 0.0252(11) 0.0228(11) 0.0064(9) 0.0084(9) 0.0066(9)
N5 0.0277(11) 0.0273(11) 0.0240(11) 0.0110(9) 0.0108(9) 0.0102(9)
N6 0.0313(11) 0.0347(12) 0.0279(12) 0.0128(10) 0.0110(9) 0.0184(10)
N7 0.0230(10) 0.0272(11) 0.0215(10) 0.0085(9) 0.0101(8) 0.0096(9)
N10 0.069(2) 0.0374(15) 0.062(2) 0.0160(14) 0.0381(17) 0.0153(14)
C1 0.0267(12) 0.0308(14) 0.0262(13) 0.0126(11) 0.0151(11) 0.0089(11)
C2 0.0267(12) 0.0269(13) 0.0214(12) 0.0109(10) 0.0113(10) 0.0112(10)
C3 0.0473(17) 0.0342(15) 0.0338(15) 0.0167(13) 0.0264(13) 0.0090(12)
C4 0.0316(13) 0.0245(13) 0.0268(13) 0.0109(11) 0.0117(11) 0.0134(11)
C5 0.0442(16) 0.0217(13) 0.0295(14) 0.0074(12) 0.0126(12) 0.0064(11)
C6 0.0383(15) 0.0247(14) 0.0377(16) 0.0017(12) 0.0117(13) 0.0099(12)
C7 0.0310(14) 0.0309(15) 0.0452(17) 0.0062(12) 0.0160(13) 0.0175(13)
C8 0.0297(13) 0.0266(13) 0.0314(14) 0.0098(11) 0.0145(11) 0.0140(11)
C9 0.0257(12) 0.0235(12) 0.0233(12) 0.0085(10) 0.0089(10) 0.0129(10)
C10 0.0241(12) 0.0290(13) 0.0254(13) 0.0075(10) 0.0115(10) 0.0120(11)
C11 0.0250(12) 0.0209(12) 0.0223(12) 0.0075(10) 0.0092(10) 0.0058(10)
C12 0.0261(13) 0.0324(14) 0.0308(14) 0.0065(11) 0.0097(11) 0.0104(12)
C13 0.0309(13) 0.0190(12) 0.0222(12) 0.0080(10) 0.0101(10) 0.0047(10)
C14 0.0316(13) 0.0274(14) 0.0229(13) 0.0095(11) 0.0054(11) 0.0050(11)
C15 0.0416(15) 0.0335(15) 0.0196(13) 0.0139(12) 0.0080(11) 0.0096(11)
C16 0.0428(15) 0.0335(15) 0.0253(14) 0.0126(12) 0.0167(12) 0.0127(12)
C17 0.0328(13) 0.0280(13) 0.0231(13) 0.0090(11) 0.0113(11) 0.0061(11)
C18 0.0272(12) 0.0201(12) 0.0183(12) 0.0073(10) 0.0084(10) 0.0047(10)
C19 0.0304(13) 0.0337(14) 0.0246(13) 0.0112(11) 0.0137(11) 0.0143(11)
C20 0.0232(12) 0.0333(14) 0.0235(12) 0.0100(11) 0.0085(10) 0.0145(11)
C21 0.0373(15) 0.0484(18) 0.0414(17) 0.0171(13) 0.0180(13) 0.0324(15)
C22 0.0299(13) 0.0350(15) 0.0248(13) 0.0121(12) 0.0058(11) 0.0141(12)
C23 0.0465(17) 0.0358(16) 0.0332(15) 0.0196(14) 0.0088(13) 0.0179(13)
C24 0.060(2) 0.0393(17) 0.0343(16) 0.0317(16) 0.0127(15) 0.0139(14)
C25 0.0554(19) 0.0497(18) 0.0280(15) 0.0328(16) 0.0175(14) 0.0138(14)
C26 0.0420(15) 0.0389(16) 0.0276(14) 0.0224(13) 0.0157(12) 0.0153(12)
C27 0.0288(13) 0.0289(13) 0.0233(13) 0.0131(11) 0.0065(10) 0.0095(11)
C28 0.0235(13) 0.0390(16) 0.0241(14) 0.0085(12) 0.0083(11) 0.0120(13)
C29 0.0312(17) 0.037(2) 0.0329(17) 0.0101(15) 0.0172(14) 0.0168(16)
C29' 0.039(19) 0.08(3) 0.09(3) 0.04(2) 0.04(2) 0.06(3)
C30 0.058(2) 0.076(3) 0.0445(19) 0.0227(19) 0.0338(17) 0.0312(19)
C31 0.159(6) 0.052(3) 0.113(4) 0.012(3) 0.100(4) 0.023(3)
C32 0.079(3) 0.045(2) 0.063(2) 0.0224(19) 0.033(2) 0.0117(18)
C33 0.061(2) 0.047(2) 0.064(2) 0.0267(18) 0.0360(19) 0.0236(18)
C34 0.065(2) 0.094(3) 0.070(3) 0.049(2) 0.049(2) 0.045(2)

loop_
_atom_type_symbol
_atom_type_description
_atom_type_scat_dispersion_real
_atom_type_scat_dispersion_imag
_atom_type_scat_source
C C 0.0033 0.0016 'International Tables Vol C Tables 4.2.6.8 and 6.1.1.4'
H H 0.0000 0.0000 'International Tables Vol C Tables 4.2.6.8 and 6.1.1.4'
N N 0.0061 0.0033 'International Tables Vol C Tables 4.2.6.8 and 6.1.1.4'
O O 0.0106 0.0060 'International Tables Vol C Tables 4.2.6.8 and 6.1.1.4'
Cl Cl 0.1484 0.1585 'International Tables Vol C Tables 4.2.6.8 and 6.1.1.4'
Co Co 0.3494 0.9721 'International Tables Vol C Tables 4.2.6.8 and 6.1.1.4'

loop_
_geom_angle_atom_site_label_1
_geom_angle_atom_site_label_2
_geom_angle_atom_site_label_3
_geom_angle
O1' Co O1 34.4(6)
O1' Co N1 123.9(7)
O1 Co N1 91.92(8)
O1' Co N3 101.8(7)
O1 Co N3 108.26(9)
N1 Co N3 114.07(8)
O1' Co N5 87.5(5)
O1 Co N5 113.55(9)
N1 Co N5 112.69(8)
N3 Co N5 114.27(8)
O1' Co N7 158.7(6)
O1 Co N7 166.76(8)
N1 Co N7 75.20(8)
N3 Co N7 75.19(8)
N5 Co N7 75.09(8)
O3 Cl O4 110.2(2)
O3 Cl O6 109.93(17)
O4 Cl O6 111.49(18)
O3 Cl O5 108.3(2)
O4 Cl O5 108.69(18)
O6 Cl O5 108.10(14)
C28 O1 Co 121.23(17)
C28 O1' Co 139.7(14)
C34 O8 H8O 109.5
C2 N1 C9 105.8(2)
C2 N1 Co 117.75(17)
C9 N1 Co 136.15(17)
C2 N2 C4 107.0(2)
C2 N2 C3 127.1(2)
C4 N2 C3 125.9(2)
C11 N3 C18 105.5(2)
C11 N3 Co 117.02(16)
C18 N3 Co 136.71(17)
C11 N4 C13 107.2(2)
C11 N4 C12 126.3(2)
C13 N4 C12 126.5(2)
C20 N5 C27 105.8(2)
C20 N5 Co 117.45(17)
C27 N5 Co 136.56(18)
C20 N6 C22 107.2(2)
C20 N6 C21 127.4(2)
C22 N6 C21 125.3(2)
C10 N7 C19 111.3(2)
C10 N7 C1 112.0(2)
C19 N7 C1 112.4(2)
C10 N7 Co 107.01(15)
C19 N7 Co 107.62(15)
C1 N7 Co 106.10(15)
C33 N10 C32 121.7(3)
C33 N10 C31 121.1(3)
C32 N10 C31 117.2(4)
N7 C1 C2 107.9(2)
N7 C1 H1A 110.1
C2 C1 H1A 110.1
N7 C1 H1B 110.1
C2 C1 H1B 110.1
H1A C1 H1B 108.4
N1 C2 N2 112.7(2)
N1 C2 C1 121.5(2)
N2 C2 C1 125.7(2)
N2 C3 H3A 109.5
N2 C3 H3B 109.5
H3A C3 H3B 109.5
N2 C3 H3C 109.5
H3A C3 H3C 109.5
H3B C3 H3C 109.5
N2 C4 C5 132.2(3)
N2 C4 C9 106.0(2)
C5 C4 C9 121.8(3)
C6 C5 C4 116.9(3)
C6 C5 H5 121.6
C4 C5 H5 121.6
C5 C6 C7 122.0(3)
C5 C6 H6 119.0
C7 C6 H6 119.0
C8 C7 C6 121.1(3)
C8 C7 H7 119.5
C6 C7 H7 119.5
C7 C8 C9 117.5(3)
C7 C8 H8 121.3
C9 C8 H8 121.3
C8 C9 N1 130.8(2)
C8 C9 C4 120.8(2)
N1 C9 C4 108.4(2)
N7 C10 C11 108.0(2)
N7 C10 H10A 110.1
C11 C10 H10A 110.1
N7 C10 H10B 110.1
C11 C10 H10B 110.1
H10A C10 H10B 108.4
N3 C11 N4 113.1(2)
N3 C11 C10 122.5(2)
N4 C11 C10 124.3(2)
N4 C12 H12A 109.5
N4 C12 H12B 109.5
H12A C12 H12B 109.5
N4 C12 H12C 109.5
H12A C12 H12C 109.5
H12B C12 H12C 109.5
N4 C13 C14 131.7(2)
N4 C13 C18 105.9(2)
C14 C13 C18 122.4(3)
C15 C14 C13 116.7(3)
C15 C14 H14 121.7
C13 C14 H14 121.7
C14 C15 C16 121.6(2)
C14 C15 H15 119.2
C16 C15 H15 119.2
C17 C16 C15 121.6(3)
C17 C16 H16 119.2
C15 C16 H16 119.2
C16 C17 C18 117.4(3)
C16 C17 H17 121.3
C18 C17 H17 121.3
C17 C18 N3 131.4(2)
C17 C18 C13 120.3(2)
N3 C18 C13 108.3(2)
N7 C19 C20 106.8(2)
N7 C19 H19A 110.4
C20 C19 H19A 110.4
N7 C19 H19B 110.4
C20 C19 H19B 110.4
H19A C19 H19B 108.6
N5 C20 N6 112.5(2)
N5 C20 C19 121.7(2)
N6 C20 C19 125.7(2)
N6 C21 H21A 109.5
N6 C21 H21B 109.5
H21A C21 H21B 109.5
N6 C21 H21C 109.5
H21A C21 H21C 109.5
H21B C21 H21C 109.5
N6 C22 C23 131.5(3)
N6 C22 C27 106.3(2)
C23 C22 C27 122.1(3)
C24 C23 C22 116.4(3)
C24 C23 H23 121.8
C22 C23 H23 121.8
C23 C24 C25 122.1(3)
C23 C24 H24 118.9
C25 C24 H24 118.9
C26 C25 C24 121.5(3)
C26 C25 H25 119.3
C24 C25 H25 119.3
C25 C26 C27 117.3(3)
C25 C26 H26 121.3
C27 C26 H26 121.3
C26 C27 C22 120.4(3)
C26 C27 N5 131.4(3)
C22 C27 N5 108.1(2)
O2' C28 O2 144.7(14)
O2' C28 C29' 111(3)
O2 C28 C29' 85(3)
O2' C28 O1' 103(2)
O2 C28 O1' 71.9(11)
C29' C28 O1' 146(3)
O2' C28 O1 54.9(17)
O2 C28 O1 123.8(2)
C29' C28 O1 148(2)
O1' C28 O1 52.9(10)
O2' C28 C29 74.2(17)
O2 C28 C29 120.1(2)
C29' C28 C29 37(3)
O1' C28 C29 163.6(11)
O1 C28 C29 116.1(2)
C30 C29 C28 123.5(4)
C30 C29 H29 118.2
C28 C29 H29 118.2
C28 C29' C30 145(4)
C28 C29' H29' 107.4
C30 C29' H29' 107.4
C29 C30 C29' 41(3)
C29 C30 H30A 120.0
C29' C30 H30A 81.9
C29 C30 H30B 120.0
C29' C30 H30B 153.8
H30A C30 H30B 120.0
N10 C31 H31A 109.5
N10 C31 H31B 109.5
H31A C31 H31B 109.5
N10 C31 H31C 109.5
H31A C31 H31C 109.5
H31B C31 H31C 109.5
N10 C32 H32A 109.5
N10 C32 H32B 109.5
H32A C32 H32B 109.5
N10 C32 H32C 109.5
H32A C32 H32C 109.5
H32B C32 H32C 109.5
O7 C33 N10 125.8(4)
O7 C33 H33 117.1
N10 C33 H33 117.1
O8 C34 H34A 109.5
O8 C34 H34B 109.5
H34A C34 H34B 109.5
O8 C34 H34C 109.5
H34A C34 H34C 109.5
H34B C34 H34C 109.5
O9 C35 H35A 109.5
O9 C35 H35B 109.5
H35A C35 H35B 109.5
O9 C35 H35C 109.5
H35A C35 H35C 109.5
H35B C35 H35C 109.5
C35 O9 H9O 109.5
C35' O9' H9O' 109.5
O9' C35' H35D 109.5
O9' C35' H35E 109.5
H35D C35' H35E 109.5
O9' C35' H35F 109.5
H35D C35' H35F 109.5
H35E C35' H35F 109.5

loop_
_geom_bond_atom_site_label_1
_geom_bond_atom_site_label_2
_geom_bond_distance
Co O1' 1.772(13)
Co O1 1.988(2)
Co N1 2.053(2)
Co N3 2.054(2)
Co N5 2.078(2)
Co N7 2.351(2)
Cl O3 1.415(3)
Cl O4 1.416(3)
Cl O6 1.436(2)
Cl O5 1.442(3)
O1 C28 1.2697(10)
O2 C28 1.2403(10)
O1' C28 1.2697(10)
O2' C28 1.2401(10)
O7 C33 1.229(5)
O8 C34 1.391(4)
O8 H8O 0.8400
N1 C2 1.321(3)
N1 C9 1.395(3)
N2 C2 1.350(3)
N2 C4 1.384(3)
N2 C3 1.462(3)
N3 C11 1.325(3)
N3 C18 1.402(3)
N4 C11 1.344(3)
N4 C13 1.387(4)
N4 C12 1.462(3)
N5 C20 1.327(3)
N5 C27 1.400(3)
N6 C20 1.345(3)
N6 C22 1.382(4)
N6 C21 1.466(4)
N7 C10 1.470(3)
N7 C19 1.470(3)
N7 C1 1.476(3)
N10 C33 1.318(5)
N10 C32 1.443(5)
N10 C31 1.461(6)
C1 C2 1.486(3)
C1 H1A 0.9900
C1 H1B 0.9900
C3 H3A 0.9800
C3 H3B 0.9800
C3 H3C 0.9800
C4 C5 1.395(4)
C4 C9 1.401(4)
C5 C6 1.372(4)
C5 H5 0.9500
C6 C7 1.403(4)
C6 H6 0.9500
C7 C8 1.387(4)
C7 H7 0.9500
C8 C9 1.391(4)
C8 H8 0.9500
C10 C11 1.484(4)
C10 H10A 0.9900
C10 H10B 0.9900
C12 H12A 0.9800
C12 H12B 0.9800
C12 H12C 0.9800
C13 C14 1.393(4)
C13 C18 1.407(4)
C14 C15 1.375(4)
C14 H14 0.9500
C15 C16 1.408(4)
C15 H15 0.9500
C16 C17 1.385(4)
C16 H16 0.9500
C17 C18 1.390(4)
C17 H17 0.9500
C19 C20 1.497(4)
C19 H19A 0.9900
C19 H19B 0.9900
C21 H21A 0.9800
C21 H21B 0.9800
C21 H21C 0.9800
C22 C23 1.389(4)
C22 C27 1.398(4)
C23 C24 1.370(5)
C23 H23 0.9500
C24 C25 1.390(5)
C24 H24 0.9500
C25 C26 1.381(4)
C25 H25 0.9500
C26 C27 1.385(4)
C26 H26 0.9500
C28 C29' 1.27(4)
C28 C29 1.488(4)
C29 C30 1.297(5)
C29 H29 0.9500
C29' C30 1.31(4)
C29' H29' 0.9500
C30 H30A 0.9500
C30 H30B 0.9500
C31 H31A 0.9800
C31 H31B 0.9800
C31 H31C 0.9800
C32 H32A 0.9800
C32 H32B 0.9800
C32 H32C 0.9800
C33 H33 0.9500
C34 H34A 0.9800
C34 H34B 0.9800
C34 H34C 0.9800
C35 O9 1.441(3)
C35 H35A 0.9800
C35 H35B 0.9800
C35 H35C 0.9800
O9 H9O 0.8400
O9' C35' 1.439(3)
O9' H9O' 0.8400
C35' H35D 0.9800
C35' H35E 0.9800
C35' H35F 0.9800

loop_
_geom_hbond_atom_site_label_D
_geom_hbond_atom_site_label_H
_geom_hbond_atom_site_label_A
_geom_hbond_site_symmetry_A
_geom_hbond_distance_DH
_geom_hbond_distance_HA
_geom_hbond_distance_DA
_geom_hbond_angle_DHA
O8 H8O O7 2_776 0.84 1.94 2.765(4) 169

loop_
_geom_torsion_atom_site_label_1
_geom_torsion_atom_site_label_2
_geom_torsion_atom_site_label_3
_geom_torsion_atom_site_label_4
_geom_torsion
O1' Co O1 C28 24.9(11)
N1 Co O1 C28 -175.5(2)
N3 Co O1 C28 -59.3(2)
N5 Co O1 C28 68.7(2)
N7 Co O1 C28 -162.4(3)
O1 Co O1' C28 -33.8(17)
N1 Co O1' C28 -59(3)
N3 Co O1' C28 71(3)
N5 Co O1' C28 -174(2)
N7 Co O1' C28 150.8(11)
O1' Co N1 C2 173.3(7)
O1 Co N1 C2 159.57(19)
N3 Co N1 C2 48.6(2)
N5 Co N1 C2 -83.86(19)
N7 Co N1 C2 -17.37(17)
O1' Co N1 C9 0.4(7)
O1 Co N1 C9 -13.3(2)
N3 Co N1 C9 -124.3(2)
N5 Co N1 C9 103.3(2)
N7 Co N1 C9 169.8(2)
O1' Co N3 C11 139.2(6)
O1 Co N3 C11 174.25(17)
N1 Co N3 C11 -85.03(19)
N5 Co N3 C11 46.6(2)
N7 Co N3 C11 -19.08(17)
O1' Co N3 C18 -28.9(6)
O1 Co N3 C18 6.1(3)
N1 Co N3 C18 106.8(2)
N5 Co N3 C18 -121.5(2)
N7 Co N3 C18 172.8(2)
O1' Co N5 C20 179.8(8)
O1 Co N5 C20 156.76(18)
N1 Co N5 C20 53.9(2)
N3 Co N5 C20 -78.4(2)
N7 Co N5 C20 -12.61(18)
O1' Co N5 C27 -6.6(8)
O1 Co N5 C27 -29.6(3)
N1 Co N5 C27 -132.4(2)
N3 Co N5 C27 95.2(2)
N7 Co N5 C27 161.0(3)
O1' Co N7 C10 -56.6(18)
O1 Co N7 C10 134.8(3)
N1 Co N7 C10 148.29(17)
N3 Co N7 C10 27.88(15)
N5 Co N7 C10 -92.81(16)
O1' Co N7 C19 63.2(18)
O1 Co N7 C19 -105.4(4)
N1 Co N7 C19 -91.96(16)
N3 Co N7 C19 147.62(17)
N5 Co N7 C19 26.94(16)
O1' Co N7 C1 -176.3(18)
O1 Co N7 C1 15.1(4)
N1 Co N7 C1 28.55(15)
N3 Co N7 C1 -91.87(16)
N5 Co N7 C1 147.44(16)
C10 N7 C1 C2 -150.4(2)
C19 N7 C1 C2 83.4(3)
Co N7 C1 C2 -34.0(2)
C9 N1 C2 N2 -0.4(3)
Co N1 C2 N2 -175.23(16)
C9 N1 C2 C1 177.3(2)
Co N1 C2 C1 2.5(3)
C4 N2 C2 N1 0.2(3)
C3 N2 C2 N1 177.5(2)
C4 N2 C2 C1 -177.4(2)
C3 N2 C2 C1 -0.1(4)
N7 C1 C2 N1 24.3(3)
N7 C1 C2 N2 -158.3(2)
C2 N2 C4 C5 -179.8(3)
C3 N2 C4 C5 2.7(4)
C2 N2 C4 C9 0.2(3)
C3 N2 C4 C9 -177.3(2)
N2 C4 C5 C6 179.7(3)
C9 C4 C5 C6 -0.3(4)
C4 C5 C6 C7 0.5(4)
C5 C6 C7 C8 -0.6(5)
C6 C7 C8 C9 0.4(4)
C7 C8 C9 N1 -179.5(3)
C7 C8 C9 C4 -0.2(4)
C2 N1 C9 C8 179.8(3)
Co N1 C9 C8 -6.8(4)
C2 N1 C9 C4 0.5(3)
Co N1 C9 C4 173.88(18)
N2 C4 C9 C8 -179.8(2)
C5 C4 C9 C8 0.2(4)
N2 C4 C9 N1 -0.4(3)
C5 C4 C9 N1 179.6(2)
C19 N7 C10 C11 -148.3(2)
C1 N7 C10 C11 84.9(2)
Co N7 C10 C11 -31.0(2)
C18 N3 C11 N4 1.0(3)
Co N3 C11 N4 -170.57(16)
C18 N3 C11 C10 178.6(2)
Co N3 C11 C10 7.1(3)
C13 N4 C11 N3 -1.2(3)
C12 N4 C11 N3 -178.7(2)
C13 N4 C11 C10 -178.8(2)
C12 N4 C11 C10 3.7(4)
N7 C10 C11 N3 19.1(3)
N7 C10 C11 N4 -163.5(2)
C11 N4 C13 C14 179.7(3)
C12 N4 C13 C14 -2.8(4)
C11 N4 C13 C18 0.8(3)
C12 N4 C13 C18 178.3(2)
N4 C13 C14 C15 -179.9(3)
C18 C13 C14 C15 -1.2(4)
C13 C14 C15 C16 0.6(4)
C14 C15 C16 C17 0.3(4)
C15 C16 C17 C18 -0.6(4)
C16 C17 C18 N3 -179.8(3)
C16 C17 C18 C13 0.0(4)
C11 N3 C18 C17 179.4(3)
Co N3 C18 C17 -11.6(4)
C11 N3 C18 C13 -0.4(3)
Co N3 C18 C13 168.59(18)
N4 C13 C18 C17 179.9(2)
C14 C13 C18 C17 0.9(4)
N4 C13 C18 N3 -0.2(3)
C14 C13 C18 N3 -179.3(2)
C10 N7 C19 C20 82.3(2)
C1 N7 C19 C20 -151.1(2)
Co N7 C19 C20 -34.6(2)
C27 N5 C20 N6 0.0(3)
Co N5 C20 N6 175.43(16)
C27 N5 C20 C19 -179.9(2)
Co N5 C20 C19 -4.5(3)
C22 N6 C20 N5 -0.9(3)
C21 N6 C20 N5 178.5(2)
C22 N6 C20 C19 179.0(2)
C21 N6 C20 C19 -1.5(4)
N7 C19 C20 N5 28.7(3)
N7 C19 C20 N6 -151.2(2)
C20 N6 C22 C23 -177.3(3)
C21 N6 C22 C23 3.3(5)
C20 N6 C22 C27 1.4(3)
C21 N6 C22 C27 -178.0(2)
N6 C22 C23 C24 -179.1(3)
C27 C22 C23 C24 2.3(4)
C22 C23 C24 C25 -0.1(5)
C23 C24 C25 C26 -1.7(5)
C24 C25 C26 C27 1.1(4)
C25 C26 C27 C22 1.1(4)
C25 C26 C27 N5 -179.3(3)
N6 C22 C27 C26 178.2(2)
C23 C22 C27 C26 -2.9(4)
N6 C22 C27 N5 -1.5(3)
C23 C22 C27 N5 177.4(2)
C20 N5 C27 C26 -178.7(3)
Co N5 C27 C26 7.2(5)
C20 N5 C27 C22 0.9(3)
Co N5 C27 C22 -173.20(19)
Co O1' C28 O2' 13(3)
Co O1' C28 O2 -131(3)
Co O1' C28 C29' -180(4)
Co O1' C28 O1 38.1(18)
Co O1' C28 C29 90(4)
Co O1 C28 O2' 125.3(17)
Co O1 C28 O2 -11.5(4)
Co O1 C28 C29' -163(4)
Co O1 C28 O1' -24.6(12)
Co O1 C28 C29 169.7(2)
O2' C28 C29 C30 -140.1(15)
O2 C28 C29 C30 4.6(5)
C29' C28 C29 C30 26(3)
O1' C28 C29 C30 139(3)
O1 C28 C29 C30 -176.6(3)
O2' C28 C29' C30 -26(8)
O2 C28 C29' C30 121(7)
O1' C28 C29' C30 168(5)
O1 C28 C29' C30 -82(7)
C29 C28 C29' C30 -40(6)
C28 C29 C30 C29' -24(2)
C28 C29' C30 C29 43(6)
C32 N10 C33 O7 -2.0(6)
C31 N10 C33 O7 175.7(5)
